data_4000667
_journal_name_full 'Chemistry of Materials'
_journal_paper_doi 10.1021/cm051874t
_journal_year 2005
_chemical_formula_moiety 'C16 H14 Ag N O3.50 Te2'
_chemical_formula_sum 'C16 H14 Ag N O3.5 Te2'
_chemical_formula_weight 639.35
_chemical_name_common 9,10-Bis(methyltelluro)anthracene-AgNO3
_space_group_IT_number 15
_symmetry_cell_setting monoclinic
_symmetry_space_group_name_Hall '-C 2yc'
_symmetry_space_group_name_H-M 'C 1 2/c 1'
_cell_angle_alpha 90.00
_cell_angle_beta 94.638(3)
_cell_angle_gamma 90.00
_cell_formula_units_Z 8
_cell_length_a 23.262(4)
_cell_length_b 10.0197(19)
_cell_length_c 15.761(3)
_cell_measurement_temperature 150
_cell_volume 3661.5(12)
_diffrn_ambient_temperature 150
_exptl_crystal_density_diffrn 2.320
_cod_depositor_comments
;
The following automatic conversions were performed:
'_symmetry_cell_setting' value 'Monoclinic' changed to 'monoclinic'
according to '/home/saulius/struct/CIF-dictionaries/cif_core.dic'
dictionary named 'cif_core.dic' version 2.4.1 from 2010-06-29.

Automatic conversion script
Id: cif_fix_enum 1527 2010-12-29 10:47:43Z saulius 
;
_cod_original_sg_symbol_H-M 'C 2/c'
_cod_original_formula_sum 'C16 H14 Ag N O3.50 Te2'
_cod_database_code 4000667

loop_
_symmetry_equiv_pos_as_xyz
'x, y, z'
'-x, y, -z+1/2'
'x+1/2, y+1/2, z'
'-x+1/2, y+1/2, -z+1/2'
'-x, -y, -z'
'x, -y, z-1/2'
'-x+1/2, -y+1/2, -z'
'x+1/2, -y+1/2, z-1/2'

loop_
_atom_site_label
_atom_site_type_symbol
_atom_site_fract_x
_atom_site_fract_y
_atom_site_fract_z
_atom_site_U_iso_or_equiv
_atom_site_adp_type
_atom_site_occupancy
_atom_site_symmetry_multiplicity
_atom_site_calc_flag
_atom_site_refinement_flags
_atom_site_disorder_assembly
_atom_site_disorder_group
O5 O 0.5114(16) 0.889(4) 0.934(2) 0.19(2) Uani 0.50 1 d P . .
Te1 Te 0.39872(3) 0.46334(8) 0.93372(5) 0.0288(2) Uani 1 1 d . . .
Ag1 Ag 0.42544(4) 0.58930(10) 1.08342(6) 0.0403(3) Uani 1 1 d . . .
C7 C 0.2619(4) 0.7122(10) 0.7989(7) 0.026(2) Uani 1 1 d . . .
C2 C 0.3166(4) 0.6446(10) 0.8250(7) 0.024(2) Uani 1 1 d . . .
C14 C 0.2725(4) 0.5645(10) 0.9505(7) 0.024(2) Uani 1 1 d . . .
C1 C 0.3195(4) 0.5666(10) 0.9014(7) 0.026(2) Uani 1 1 d . . .
C9 C 0.2195(4) 0.6309(10) 0.9241(7) 0.024(2) Uani 1 1 d . . .
C3 C 0.3630(4) 0.6567(11) 0.7720(7) 0.028(2) Uani 1 1 d . . .
H3 H 0.3975 0.6078 0.7861 0.033 Uiso 1 1 calc R . .
C10 C 0.1732(4) 0.6247(10) 0.9783(7) 0.028(3) Uani 1 1 d . . .
H10 H 0.1375 0.6656 0.9602 0.034 Uiso 1 1 calc R . .
C13 C 0.2766(5) 0.4973(10) 1.0328(7) 0.026(2) Uani 1 1 d . . .
H13 H 0.3116 0.4545 1.0525 0.031 Uiso 1 1 calc R . .
C11 C 0.1788(5) 0.5612(11) 1.0563(8) 0.032(3) Uani 1 1 d . . .
H11 H 0.1481 0.5615 1.0925 0.038 Uiso 1 1 calc R . .
C12 C 0.2318(5) 0.4950(10) 1.0812(8) 0.034(3) Uani 1 1 d . . .
H12 H 0.2355 0.4480 1.1337 0.040 Uiso 1 1 calc R . .
C15 C 0.3637(6) 0.2731(11) 0.9542(9) 0.043(3) Uani 1 1 d . . .
H15A H 0.3293 0.2824 0.9857 0.065 Uiso 1 1 calc R . .
H15B H 0.3923 0.2182 0.9871 0.065 Uiso 1 1 calc R . .
H15C H 0.3531 0.2302 0.8993 0.065 Uiso 1 1 calc R . .
C6 C 0.2629(4) 0.7945(10) 0.7236(6) 0.023(2) Uani 1 1 d . . .
H6 H 0.2293 0.8443 0.7063 0.027 Uiso 1 1 calc R . .
C4 C 0.3596(5) 0.7350(11) 0.7027(8) 0.033(3) Uani 1 1 d . . .
H4 H 0.3922 0.7438 0.6704 0.040 Uiso 1 1 calc R . .
C8 C 0.2149(4) 0.7014(10) 0.8469(8) 0.027(3) Uani 1 1 d . . .
C5 C 0.3079(4) 0.8050(11) 0.6769(8) 0.030(3) Uani 1 1 d . . .
H5 H 0.3055 0.8585 0.6270 0.036 Uiso 1 1 calc R . .
Te2 Te 0.13485(3) 0.78544(8) 0.79726(5) 0.0309(2) Uani 1 1 d . . .
C16 C 0.0919(6) 0.6040(14) 0.7792(11) 0.071(5) Uani 1 1 d . . .
H16A H 0.1175 0.5312 0.7999 0.106 Uiso 1 1 calc R . .
H16B H 0.0808 0.5912 0.7185 0.106 Uiso 1 1 calc R . .
H16C H 0.0573 0.6042 0.8108 0.106 Uiso 1 1 calc R . .
O1 O 0.4797(3) 0.4481(8) 1.1856(5) 0.036(2) Uani 1 1 d . . .
O2 O 0.5000 0.6371(12) 1.2500 0.040(3) Uani 1 2 d S . .
N1 N 0.5000 0.5127(15) 1.2500 0.034(3) Uani 1 2 d S . .
O6 O 0.5000 0.1661(18) 0.2500 0.116(7) Uani 1 2 d S . .
O3 O 0.4950(6) 0.7467(16) 1.0326(11) 0.037(4) Uani 0.50 1 d P . .
N2 N 0.4906(7) 0.806(2) 0.9761(16) 0.045(7) Uani 0.50 1 d P . .
O4 O 0.4477(12) 0.787(2) 0.9325(15) 0.082(8) Uani 0.50 1 d P . .

loop_
_atom_site_aniso_label
_atom_site_aniso_U_11
_atom_site_aniso_U_22
_atom_site_aniso_U_33
_atom_site_aniso_U_23
_atom_site_aniso_U_13
_atom_site_aniso_U_12
O5 0.19(3) 0.27(5) 0.11(3) 0.07(3) 0.00(2) -0.16(4)
Te1 0.0293(4) 0.0282(4) 0.0289(4) -0.0021(3) 0.0015(3) 0.0052(3)
Ag1 0.0363(5) 0.0472(6) 0.0365(6) -0.0113(5) -0.0026(4) 0.0067(4)
C7 0.032(6) 0.020(6) 0.026(6) -0.003(5) -0.007(5) -0.002(5)
C2 0.030(5) 0.020(6) 0.020(6) -0.005(5) 0.003(4) -0.003(4)
C14 0.031(5) 0.015(6) 0.026(6) -0.002(4) 0.003(5) -0.004(4)
C1 0.020(5) 0.025(6) 0.032(7) -0.011(5) -0.001(4) -0.008(4)
C9 0.029(5) 0.019(6) 0.027(6) -0.004(5) 0.012(4) -0.002(4)
C3 0.030(6) 0.022(6) 0.033(7) 0.001(5) 0.011(5) 0.000(5)
C10 0.030(5) 0.019(6) 0.037(7) 0.006(5) 0.006(5) 0.000(4)
C13 0.032(6) 0.022(6) 0.024(6) 0.002(5) 0.001(5) 0.000(4)
C11 0.030(6) 0.030(7) 0.036(7) 0.010(5) 0.008(5) -0.002(5)
C12 0.043(7) 0.012(6) 0.045(8) 0.012(5) -0.003(6) -0.003(5)
C15 0.061(8) 0.017(6) 0.050(9) 0.000(6) -0.013(7) 0.003(6)
C6 0.038(6) 0.021(6) 0.009(5) 0.005(4) 0.001(4) -0.002(5)
C4 0.029(6) 0.033(7) 0.039(7) 0.009(6) 0.009(5) 0.002(5)
C8 0.026(5) 0.012(5) 0.043(7) -0.009(5) 0.002(5) 0.001(4)
C5 0.034(6) 0.018(6) 0.040(7) -0.003(5) 0.007(5) 0.005(4)
Te2 0.0278(4) 0.0349(5) 0.0298(5) -0.0004(3) 0.0014(3) 0.0053(3)
C16 0.044(8) 0.054(10) 0.110(15) -0.029(10) -0.014(8) 0.000(7)
O1 0.032(4) 0.039(5) 0.036(5) -0.005(4) -0.010(4) 0.000(4)
O2 0.048(7) 0.030(7) 0.041(8) 0.000 -0.004(5) 0.000
N1 0.009(6) 0.046(10) 0.047(10) 0.000 -0.001(6) 0.000
O6 0.083(12) 0.074(13) 0.19(2) 0.000 0.006(13) 0.000
O3 0.041(9) 0.041(10) 0.029(10) 0.027(8) 0.010(7) -0.012(7)
N2 0.000(7) 0.075(18) 0.058(16) 0.034(14) -0.015(9) -0.003(9)
O4 0.14(2) 0.051(14) 0.065(17) 0.004(12) 0.053(16) 0.011(15)

loop_
_geom_bond_atom_site_label_1
_geom_bond_atom_site_label_2
_geom_bond_distance
_geom_bond_site_symmetry_2
_geom_bond_publ_flag
O5 N2 1.19(3) . ?
Te1 C15 2.109(12) . ?
Te1 C1 2.138(10) . ?
Te1 Ag1 2.7034(13) . ?
Ag1 O1 2.421(8) . ?
Ag1 O3 2.440(14) . ?
Ag1 Te2 2.7396(12) 7_567 ?
C7 C8 1.382(15) . ?
C7 C6 1.448(14) . ?
C7 C2 1.471(14) . ?
C2 C3 1.422(14) . ?
C2 C1 1.433(15) . ?
C14 C1 1.390(14) . ?
C14 C9 1.433(14) . ?
C14 C13 1.458(15) . ?
C9 C8 1.404(16) . ?
C9 C10 1.428(14) . ?
C3 C4 1.342(15) . ?
C3 H3 0.9500 . ?
C10 C11 1.380(15) . ?
C10 H10 0.9500 . ?
C13 C12 1.340(15) . ?
C13 H13 0.9500 . ?
C11 C12 1.427(15) . ?
C11 H11 0.9500 . ?
C12 H12 0.9500 . ?
C15 H15A 0.9800 . ?
C15 H15B 0.9800 . ?
C15 H15C 0.9800 . ?
C6 C5 1.331(15) . ?
C6 H6 0.9500 . ?
C4 C5 1.423(15) . ?
C4 H4 0.9500 . ?
C8 Te2 2.134(10) . ?
C5 H5 0.9500 . ?
Te2 C16 2.083(14) . ?
Te2 Ag1 2.7395(12) 7_567 ?
C16 H16A 0.9800 . ?
C16 H16B 0.9800 . ?
C16 H16C 0.9800 . ?
O1 N1 1.263(10) . ?
O2 N1 1.246(17) . ?
N1 O1 1.263(10) 2_657 ?
O3 N2 1.07(2) . ?
N2 O4 1.18(3) . ?
